data_7014983
loop_
_publ_author_name
'Zhou, Wen'
'Therrien, Jeffrey A.'
'Wence, D Lee K'
'Yallits, Emily N.'
'Conway, Julia L.'
'Patrick, Brian O.'
'Smith, Kevin M.'

_publ_section_title
;
 Cyclopentadienyl mesityl complexes of chromium(II) and chromium(III).
;
_journal_issue 2
_journal_name_full 'Dalton transactions (Cambridge, England : 2003)'
_journal_page_first 337
_journal_page_last 339
_journal_paper_doi 10.1039/c0dt01399d
_journal_volume 40
_journal_year 2011
_chemical_formula_sum 'C23 H32 Cr N2'
_chemical_formula_weight 388.51
_chemical_name_systematic
;
?
;
_space_group_IT_number 61
_symmetry_cell_setting orthorhombic
_symmetry_space_group_name_Hall '-P 2ac 2ab'
_symmetry_space_group_name_H-M 'P b c a'
_atom_sites_solution_hydrogens geom
_atom_sites_solution_primary direct
_atom_sites_solution_secondary difmap
_audit_creation_method SHELXL-97
_cell_angle_alpha 90.00
_cell_angle_beta 90.00
_cell_angle_gamma 90.00
_cell_formula_units_Z 8
_cell_length_a 14.3796(11)
_cell_length_b 15.9373(12)
_cell_length_c 18.4488(13)
_cell_measurement_reflns_used 6290
_cell_measurement_temperature 173(2)
_cell_measurement_theta_max 17.522
_cell_measurement_theta_min 2.2065
_cell_volume 4227.9(5)
_computing_structure_refinement 'SHELXL-97 (Sheldrick, 1997)'
_diffrn_ambient_temperature 173(2)
_diffrn_measured_fraction_theta_full 0.999
_diffrn_measured_fraction_theta_max 0.999
_diffrn_measurement_device_type 'Bruker X8 APEX II'
_diffrn_measurement_method 'area detector'
_diffrn_radiation_monochromator graphite
_diffrn_radiation_source 'fine-focus sealed tube'
_diffrn_radiation_type MoK\a
_diffrn_radiation_wavelength 0.71073
_diffrn_reflns_av_R_equivalents 0.0366
_diffrn_reflns_av_sigmaI/netI 0.0354
_diffrn_reflns_limit_h_max 18
_diffrn_reflns_limit_h_min -16
_diffrn_reflns_limit_k_max 19
_diffrn_reflns_limit_k_min -21
_diffrn_reflns_limit_l_max 24
_diffrn_reflns_limit_l_min -22
_diffrn_reflns_number 26292
_diffrn_reflns_theta_full 28.03
_diffrn_reflns_theta_max 28.03
_diffrn_reflns_theta_min 2.20
_exptl_absorpt_coefficient_mu 0.549
_exptl_absorpt_correction_T_max 0.9059
_exptl_absorpt_correction_T_min 0.7648
_exptl_absorpt_correction_type multi-scan
_exptl_crystal_colour black
_exptl_crystal_density_diffrn 1.221
_exptl_crystal_density_method 'not measured'
_exptl_crystal_description irregular
_exptl_crystal_F_000 1664
_exptl_crystal_size_max 0.400
_exptl_crystal_size_mid 0.320
_exptl_crystal_size_min 0.180
_refine_diff_density_max 0.285
_refine_diff_density_min -0.379
_refine_diff_density_rms 0.049
_refine_ls_extinction_method none
_refine_ls_goodness_of_fit_ref 1.035
_refine_ls_hydrogen_treatment constr
_refine_ls_matrix_type full
_refine_ls_number_parameters 238
_refine_ls_number_reflns 5111
_refine_ls_number_restraints 0
_refine_ls_restrained_S_all 1.035
_refine_ls_R_factor_all 0.0726
_refine_ls_R_factor_gt 0.0371
_refine_ls_shift/su_max 0.059
_refine_ls_shift/su_mean 0.001
_refine_ls_structure_factor_coef Fsqd
_refine_ls_weighting_details 'calc w=1/[\s^2^(Fo^2^)+(0.0425P)^2^+1.9580P] where P=(Fo^2^+2Fc^2^)/3'
_refine_ls_weighting_scheme calc
_refine_ls_wR_factor_gt 0.0885
_refine_ls_wR_factor_ref 0.1059
_reflns_number_gt 3446
_reflns_number_total 5111
_reflns_threshold_expression >2sigma(I)
_cod_data_source_file C0DT01399D.TXT
_cod_data_source_block 8_CpCr(DBU)Mes
_cod_depositor_comments
;
The following automatic conversions were performed:
'_symmetry_cell_setting' value 'Orthorhombic' changed to 'orthorhombic'
according to '/home/saulius/struct/CIF-dictionaries/cif_core.dic'
dictionary named 'cif_core.dic' version 2.4.1 from
2010-06-29.

'_exptl_absorpt_correction_type' value 'Multi-scan' changed
to 'multi-scan' according to
'/home/saulius/struct/CIF-dictionaries/cif_core.dic' dictionary named
'cif_core.dic' version 2.4.1 from 2010-06-29.

Automatic conversion script
Id: cif_fix_enum 1555 2011-01-17 13:19:09Z saulius 
;
_cod_database_code 7014983

loop_
_symmetry_equiv_pos_as_xyz
'x, y, z'
'-x+1/2, -y, z+1/2'
'x+1/2, -y+1/2, -z'
'-x, y+1/2, -z+1/2'
'-x, -y, -z'
'x-1/2, y, -z-1/2'
'-x-1/2, y-1/2, z'
'x, -y-1/2, z-1/2'

loop_
_atom_site_label
_atom_site_type_symbol
_atom_site_fract_x
_atom_site_fract_y
_atom_site_fract_z
_atom_site_U_iso_or_equiv
_atom_site_adp_type
_atom_site_occupancy
_atom_site_symmetry_multiplicity
_atom_site_calc_flag
_atom_site_refinement_flags
_atom_site_disorder_assembly
_atom_site_disorder_group
C1 C 0.36476(16) 0.19582(13) 0.50492(12) 0.0427(5) Uani 1 1 d . . .
H1A H 0.3252 0.2396 0.4826 0.051 Uiso 1 1 calc R . .
H1B H 0.4280 0.2007 0.4840 0.051 Uiso 1 1 calc R . .
C2 C 0.36928(18) 0.20958(14) 0.58584(12) 0.0480(6) Uani 1 1 d . . .
H2A H 0.3936 0.2664 0.5964 0.058 Uiso 1 1 calc R . .
H2B H 0.3064 0.2047 0.6072 0.058 Uiso 1 1 calc R . .
C3 C 0.43267(17) 0.14416(16) 0.61787(13) 0.0496(6) Uani 1 1 d . . .
H3A H 0.4980 0.1627 0.6128 0.060 Uiso 1 1 calc R . .
H3B H 0.4191 0.1381 0.6702 0.060 Uiso 1 1 calc R . .
C4 C 0.46308(16) -0.00754(16) 0.62153(12) 0.0480(6) Uani 1 1 d . . .
H4A H 0.5158 0.0138 0.6507 0.058 Uiso 1 1 calc R . .
H4B H 0.4882 -0.0483 0.5861 0.058 Uiso 1 1 calc R . .
C5 C 0.39546(17) -0.05262(15) 0.67141(11) 0.0466(6) Uani 1 1 d . . .
H5A H 0.4311 -0.0822 0.7095 0.056 Uiso 1 1 calc R . .
H5B H 0.3554 -0.0105 0.6955 0.056 Uiso 1 1 calc R . .
C6 C 0.3345(2) -0.11514(14) 0.63256(12) 0.0530(7) Uani 1 1 d . . .
H6A H 0.2924 -0.1415 0.6684 0.064 Uiso 1 1 calc R . .
H6B H 0.3746 -0.1599 0.6123 0.064 Uiso 1 1 calc R . .
C7 C 0.27581(18) -0.07860(14) 0.57136(11) 0.0452(6) Uani 1 1 d . . .
H7A H 0.2327 -0.0365 0.5921 0.054 Uiso 1 1 calc R . .
H7B H 0.2376 -0.1241 0.5502 0.054 Uiso 1 1 calc R . .
C8 C 0.33188(16) -0.03706(12) 0.51055(11) 0.0378(5) Uani 1 1 d . . .
H8A H 0.3883 -0.0710 0.5012 0.045 Uiso 1 1 calc R . .
H8B H 0.2941 -0.0371 0.4657 0.045 Uiso 1 1 calc R . .
C9 C 0.36047(13) 0.05098(12) 0.52716(10) 0.0297(4) Uani 1 1 d . . .
C10 C 0.25876(13) 0.02872(12) 0.33677(10) 0.0282(4) Uani 1 1 d . . .
C11 C 0.32723(14) 0.05607(12) 0.28745(10) 0.0307(4) Uani 1 1 d . . .
C12 C 0.36342(14) 0.00290(13) 0.23488(10) 0.0366(5) Uani 1 1 d . . .
H12 H 0.4092 0.0238 0.2025 0.044 Uiso 1 1 calc R . .
C13 C 0.33459(15) -0.07958(14) 0.22841(11) 0.0393(5) Uani 1 1 d . . .
C14 C 0.26554(15) -0.10701(13) 0.27442(11) 0.0359(5) Uani 1 1 d . . .
H14 H 0.2435 -0.1630 0.2702 0.043 Uiso 1 1 calc R . .
C15 C 0.22714(13) -0.05448(12) 0.32720(10) 0.0314(4) Uani 1 1 d . . .
C16 C 0.36320(16) 0.14544(13) 0.29138(12) 0.0431(5) Uani 1 1 d . . .
H16A H 0.4049 0.1560 0.2504 0.065 Uiso 1 1 calc R . .
H16B H 0.3972 0.1535 0.3369 0.065 Uiso 1 1 calc R . .
H16C H 0.3107 0.1846 0.2894 0.065 Uiso 1 1 calc R . .
C17 C 0.3779(2) -0.13763(18) 0.17264(15) 0.0672(8) Uani 1 1 d . . .
H17A H 0.3518 -0.1941 0.1781 0.101 Uiso 1 1 calc R . .
H17B H 0.4453 -0.1397 0.1799 0.101 Uiso 1 1 calc R . .
H17C H 0.3644 -0.1166 0.1238 0.101 Uiso 1 1 calc R . .
C18 C 0.14876(16) -0.08905(14) 0.37315(13) 0.0463(6) Uani 1 1 d . . .
H18A H 0.0890 -0.0703 0.3534 0.069 Uiso 1 1 calc R . .
H18B H 0.1554 -0.0687 0.4230 0.069 Uiso 1 1 calc R . .
H18C H 0.1512 -0.1505 0.3728 0.069 Uiso 1 1 calc R . .
C19 C 0.06268(16) 0.13548(17) 0.46427(14) 0.0525(6) Uani 1 1 d . . .
H19 H 0.0345 0.0995 0.4990 0.063 Uiso 1 1 calc R . .
C20 C 0.11603(16) 0.20670(14) 0.47845(12) 0.0430(5) Uani 1 1 d . . .
H20 H 0.1327 0.2268 0.5252 0.052 Uiso 1 1 calc R . .
C21 C 0.14097(17) 0.24365(15) 0.41258(12) 0.0467(6) Uani 1 1 d . . .
H21 H 0.1755 0.2940 0.4069 0.056 Uiso 1 1 calc R . .
C22 C 0.10663(19) 0.19419(17) 0.35716(13) 0.0564(7) Uani 1 1 d . . .
H22 H 0.1144 0.2042 0.3068 0.068 Uiso 1 1 calc R . .
C23 C 0.05880(18) 0.12749(18) 0.38786(16) 0.0615(8) Uani 1 1 d . . .
H23 H 0.0285 0.0838 0.3620 0.074 Uiso 1 1 calc R . .
N1 N 0.32635(12) 0.11235(10) 0.48818(9) 0.0314(4) Uani 1 1 d . . .
N2 N 0.42093(12) 0.06272(11) 0.58211(9) 0.0364(4) Uani 1 1 d . . .
Cr01 Cr 0.21342(2) 0.11059(2) 0.418136(16) 0.03095(10) Uani 1 1 d . . .

loop_
_atom_site_aniso_label
_atom_site_aniso_U_11
_atom_site_aniso_U_22
_atom_site_aniso_U_33
_atom_site_aniso_U_23
_atom_site_aniso_U_13
_atom_site_aniso_U_12
C1 0.0446(13) 0.0351(12) 0.0483(13) 0.0060(9) -0.0110(10) -0.0086(10)
C2 0.0556(15) 0.0382(12) 0.0501(13) -0.0056(10) -0.0090(11) -0.0158(11)
C3 0.0461(13) 0.0600(15) 0.0427(13) 0.0026(11) -0.0140(11) -0.0201(12)
C4 0.0389(13) 0.0699(16) 0.0351(12) 0.0118(11) -0.0032(9) 0.0205(12)
C5 0.0609(15) 0.0516(14) 0.0274(11) 0.0072(9) 0.0034(10) 0.0194(12)
C6 0.0870(19) 0.0376(13) 0.0344(12) 0.0069(10) 0.0105(12) 0.0132(13)
C7 0.0650(16) 0.0303(11) 0.0402(12) -0.0011(9) 0.0017(11) -0.0045(11)
C8 0.0541(14) 0.0310(11) 0.0282(10) -0.0013(8) -0.0032(9) 0.0110(10)
C9 0.0267(10) 0.0363(11) 0.0260(9) 0.0022(8) 0.0022(8) 0.0053(8)
C10 0.0286(10) 0.0286(10) 0.0273(10) 0.0019(7) -0.0072(8) 0.0051(8)
C11 0.0324(10) 0.0300(10) 0.0298(10) 0.0024(8) -0.0075(8) 0.0022(8)
C12 0.0317(11) 0.0475(13) 0.0307(11) -0.0020(9) -0.0010(8) -0.0037(10)
C13 0.0375(12) 0.0436(12) 0.0368(12) -0.0125(9) -0.0044(9) 0.0028(10)
C14 0.0416(12) 0.0266(10) 0.0396(11) -0.0031(8) -0.0097(9) -0.0015(9)
C15 0.0321(11) 0.0318(10) 0.0302(10) 0.0027(8) -0.0052(8) 0.0014(8)
C16 0.0452(13) 0.0336(11) 0.0505(13) 0.0041(10) -0.0005(10) -0.0053(10)
C17 0.0643(18) 0.0684(18) 0.0688(18) -0.0373(14) 0.0151(14) -0.0072(15)
C18 0.0455(14) 0.0423(13) 0.0510(14) 0.0029(10) 0.0032(11) -0.0086(11)
C19 0.0358(13) 0.0580(16) 0.0639(16) 0.0003(12) 0.0057(11) 0.0098(12)
C20 0.0474(13) 0.0465(13) 0.0353(12) -0.0106(9) -0.0045(10) 0.0153(11)
C21 0.0506(14) 0.0402(12) 0.0491(13) -0.0003(10) -0.0031(11) 0.0204(11)
C22 0.0634(17) 0.0676(18) 0.0383(13) -0.0065(12) -0.0151(12) 0.0362(15)
C23 0.0405(14) 0.0656(19) 0.0785(19) -0.0336(15) -0.0293(13) 0.0206(13)
N1 0.0331(9) 0.0282(8) 0.0329(8) 0.0019(7) -0.0047(7) -0.0006(7)
N2 0.0289(9) 0.0484(11) 0.0320(9) 0.0056(8) -0.0045(7) 0.0026(8)
Cr01 0.03276(18) 0.03134(18) 0.02875(17) -0.00355(13) -0.00678(13) 0.00807(14)

loop_
_atom_type_symbol
_atom_type_description
_atom_type_scat_dispersion_real
_atom_type_scat_dispersion_imag
_atom_type_scat_source
C C 0.0033 0.0016 'International Tables Vol C Tables 4.2.6.8 and 6.1.1.4'
H H 0.0000 0.0000 'International Tables Vol C Tables 4.2.6.8 and 6.1.1.4'
N N 0.0061 0.0033 'International Tables Vol C Tables 4.2.6.8 and 6.1.1.4'
Cr Cr 0.3209 0.6236 'International Tables Vol C Tables 4.2.6.8 and 6.1.1.4'

loop_
_geom_angle_atom_site_label_1
_geom_angle_atom_site_label_2
_geom_angle_atom_site_label_3
_geom_angle
_geom_angle_site_symmetry_1
_geom_angle_site_symmetry_3
_geom_angle_publ_flag
N1 C1 C2 110.76(18) . . ?
N1 C1 H1A 109.5 . . ?
C2 C1 H1A 109.5 . . ?
N1 C1 H1B 109.5 . . ?
C2 C1 H1B 109.5 . . ?
H1A C1 H1B 108.1 . . ?
C3 C2 C1 108.3(2) . . ?
C3 C2 H2A 110.0 . . ?
C1 C2 H2A 110.0 . . ?
C3 C2 H2B 110.0 . . ?
C1 C2 H2B 110.0 . . ?
H2A C2 H2B 108.4 . . ?
N2 C3 C2 111.53(17) . . ?
N2 C3 H3A 109.3 . . ?
C2 C3 H3A 109.3 . . ?
N2 C3 H3B 109.3 . . ?
C2 C3 H3B 109.3 . . ?
H3A C3 H3B 108.0 . . ?
N2 C4 C5 113.39(18) . . ?
N2 C4 H4A 108.9 . . ?
C5 C4 H4A 108.9 . . ?
N2 C4 H4B 108.9 . . ?
C5 C4 H4B 108.9 . . ?
H4A C4 H4B 107.7 . . ?
C6 C5 C4 113.35(19) . . ?
C6 C5 H5A 108.9 . . ?
C4 C5 H5A 108.9 . . ?
C6 C5 H5B 108.9 . . ?
C4 C5 H5B 108.9 . . ?
H5A C5 H5B 107.7 . . ?
C5 C6 C7 114.91(19) . . ?
C5 C6 H6A 108.5 . . ?
C7 C6 H6A 108.5 . . ?
C5 C6 H6B 108.5 . . ?
C7 C6 H6B 108.5 . . ?
H6A C6 H6B 107.5 . . ?
C6 C7 C8 114.6(2) . . ?
C6 C7 H7A 108.6 . . ?
C8 C7 H7A 108.6 . . ?
C6 C7 H7B 108.6 . . ?
C8 C7 H7B 108.6 . . ?
H7A C7 H7B 107.6 . . ?
C9 C8 C7 113.60(17) . . ?
C9 C8 H8A 108.8 . . ?
C7 C8 H8A 108.8 . . ?
C9 C8 H8B 108.8 . . ?
C7 C8 H8B 108.8 . . ?
H8A C8 H8B 107.7 . . ?
N1 C9 N2 123.42(18) . . ?
N1 C9 C8 119.06(17) . . ?
N2 C9 C8 117.52(17) . . ?
C11 C10 C15 115.74(17) . . ?
C11 C10 Cr01 119.19(14) . . ?
C15 C10 Cr01 125.06(14) . . ?
C12 C11 C10 121.58(18) . . ?
C12 C11 C16 118.58(18) . . ?
C10 C11 C16 119.84(18) . . ?
C13 C12 C11 121.85(19) . . ?
C13 C12 H12 119.1 . . ?
C11 C12 H12 119.1 . . ?
C14 C13 C12 117.67(19) . . ?
C14 C13 C17 121.3(2) . . ?
C12 C13 C17 121.0(2) . . ?
C13 C14 C15 121.60(19) . . ?
C13 C14 H14 119.2 . . ?
C15 C14 H14 119.2 . . ?
C14 C15 C10 121.46(19) . . ?
C14 C15 C18 117.79(19) . . ?
C10 C15 C18 120.74(18) . . ?
C11 C16 H16A 109.5 . . ?
C11 C16 H16B 109.5 . . ?
H16A C16 H16B 109.5 . . ?
C11 C16 H16C 109.5 . . ?
H16A C16 H16C 109.5 . . ?
H16B C16 H16C 109.5 . . ?
C13 C17 H17A 109.5 . . ?
C13 C17 H17B 109.5 . . ?
H17A C17 H17B 109.5 . . ?
C13 C17 H17C 109.5 . . ?
H17A C17 H17C 109.5 . . ?
H17B C17 H17C 109.5 . . ?
C15 C18 H18A 109.5 . . ?
C15 C18 H18B 109.5 . . ?
H18A C18 H18B 109.5 . . ?
C15 C18 H18C 109.5 . . ?
H18A C18 H18C 109.5 . . ?
H18B C18 H18C 109.5 . . ?
C20 C19 C23 106.4(2) . . ?
C20 C19 Cr01 72.51(13) . . ?
C23 C19 Cr01 70.27(14) . . ?
C20 C19 H19 126.8 . . ?
C23 C19 H19 126.8 . . ?
Cr01 C19 H19 122.2 . . ?
C19 C20 C21 108.7(2) . . ?
C19 C20 Cr01 73.09(13) . . ?
C21 C20 Cr01 73.17(12) . . ?
C19 C20 H20 125.6 . . ?
C21 C20 H20 125.6 . . ?
Cr01 C20 H20 119.9 . . ?
C22 C21 C20 108.1(2) . . ?
C22 C21 Cr01 71.22(13) . . ?
C20 C21 Cr01 72.39(12) . . ?
C22 C21 H21 125.9 . . ?
C20 C21 H21 125.9 . . ?
Cr01 C21 H21 122.2 . . ?
C21 C22 C23 108.2(2) . . ?
C21 C22 Cr01 74.50(13) . . ?
C23 C22 Cr01 71.97(14) . . ?
C21 C22 H22 125.9 . . ?
C23 C22 H22 125.9 . . ?
Cr01 C22 H22 119.5 . . ?
C22 C23 C19 108.5(2) . . ?
C22 C23 Cr01 73.18(14) . . ?
C19 C23 Cr01 74.44(13) . . ?
C22 C23 H23 125.7 . . ?
C19 C23 H23 125.7 . . ?
Cr01 C23 H23 118.5 . . ?
C9 N1 C1 114.77(17) . . ?
C9 N1 Cr01 128.69(13) . . ?
C1 N1 Cr01 115.85(12) . . ?
C9 N2 C4 122.23(19) . . ?
C9 N2 C3 122.38(17) . . ?
C4 N2 C3 113.92(17) . . ?
N1 Cr01 C10 102.19(7) . . ?
N1 Cr01 C23 154.52(8) . . ?
C10 Cr01 C23 101.49(8) . . ?
N1 Cr01 C22 144.17(8) . . ?
C10 Cr01 C22 102.48(8) . . ?
C23 Cr01 C22 34.85(10) . . ?
N1 Cr01 C20 99.34(7) . . ?
C10 Cr01 C20 158.37(7) . . ?
C23 Cr01 C20 57.70(8) . . ?
C22 Cr01 C20 57.51(8) . . ?
N1 Cr01 C19 119.43(8) . . ?
C10 Cr01 C19 130.46(8) . . ?
C23 Cr01 C19 35.29(9) . . ?
C22 Cr01 C19 58.11(10) . . ?
C20 Cr01 C19 34.39(8) . . ?
N1 Cr01 C21 111.07(8) . . ?
C10 Cr01 C21 131.70(7) . . ?
C23 Cr01 C21 57.36(9) . . ?
C22 Cr01 C21 34.28(8) . . ?
C20 Cr01 C21 34.44(8) . . ?
C19 Cr01 C21 57.37(9) . . ?

loop_
_geom_bond_atom_site_label_1
_geom_bond_atom_site_label_2
_geom_bond_distance
_geom_bond_site_symmetry_2
_geom_bond_publ_flag
C1 N1 1.473(3) . ?
C1 C2 1.510(3) . ?
C1 H1A 0.9900 . ?
C1 H1B 0.9900 . ?
C2 C3 1.506(3) . ?
C2 H2A 0.9900 . ?
C2 H2B 0.9900 . ?
C3 N2 1.466(3) . ?
C3 H3A 0.9900 . ?
C3 H3B 0.9900 . ?
C4 N2 1.466(3) . ?
C4 C5 1.519(3) . ?
C4 H4A 0.9900 . ?
C4 H4B 0.9900 . ?
C5 C6 1.508(3) . ?
C5 H5A 0.9900 . ?
C5 H5B 0.9900 . ?
C6 C7 1.525(3) . ?
C6 H6A 0.9900 . ?
C6 H6B 0.9900 . ?
C7 C8 1.532(3) . ?
C7 H7A 0.9900 . ?
C7 H7B 0.9900 . ?
C8 C9 1.494(3) . ?
C8 H8A 0.9900 . ?
C8 H8B 0.9900 . ?
C9 N1 1.309(2) . ?
C9 N2 1.349(2) . ?
C10 C11 1.410(3) . ?
C10 C15 1.413(3) . ?
C10 Cr01 2.0931(19) . ?
C11 C12 1.389(3) . ?
C11 C16 1.517(3) . ?
C12 C13 1.383(3) . ?
C12 H12 0.9500 . ?
C13 C14 1.377(3) . ?
C13 C17 1.517(3) . ?
C14 C15 1.398(3) . ?
C14 H14 0.9500 . ?
C15 C18 1.514(3) . ?
C16 H16A 0.9800 . ?
C16 H16B 0.9800 . ?
C16 H16C 0.9800 . ?
C17 H17A 0.9800 . ?
C17 H17B 0.9800 . ?
C17 H17C 0.9800 . ?
C18 H18A 0.9800 . ?
C18 H18B 0.9800 . ?
C18 H18C 0.9800 . ?
C19 C20 1.395(3) . ?
C19 C23 1.417(4) . ?
C19 Cr01 2.362(2) . ?
C19 H19 0.9500 . ?
C20 C21 1.397(3) . ?
C20 Cr01 2.355(2) . ?
C20 H20 0.9500 . ?
C21 C22 1.382(3) . ?
C21 Cr01 2.365(2) . ?
C21 H21 0.9500 . ?
C22 C23 1.387(4) . ?
C22 Cr01 2.323(2) . ?
C22 H22 0.9500 . ?
C23 Cr01 2.308(2) . ?
C23 H23 0.9500 . ?
N1 Cr01 2.0755(16) . ?

loop_
_geom_torsion_atom_site_label_1
_geom_torsion_atom_site_label_2
_geom_torsion_atom_site_label_3
_geom_torsion_atom_site_label_4
_geom_torsion
_geom_torsion_site_symmetry_1
_geom_torsion_site_symmetry_2
_geom_torsion_site_symmetry_3
_geom_torsion_site_symmetry_4
_geom_torsion_publ_flag
N1 C1 C2 C3 61.2(2) . . . . ?
C1 C2 C3 N2 -38.3(3) . . . . ?
N2 C4 C5 C6 81.2(3) . . . . ?
C4 C5 C6 C7 -58.0(3) . . . . ?
C5 C6 C7 C8 59.5(3) . . . . ?
C6 C7 C8 C9 -82.3(2) . . . . ?
C7 C8 C9 N1 -114.6(2) . . . . ?
C7 C8 C9 N2 65.6(3) . . . . ?
C15 C10 C11 C12 -2.5(3) . . . . ?
Cr01 C10 C11 C12 176.50(14) . . . . ?
C15 C10 C11 C16 177.75(17) . . . . ?
Cr01 C10 C11 C16 -3.3(2) . . . . ?
C10 C11 C12 C13 -0.3(3) . . . . ?
C16 C11 C12 C13 179.44(19) . . . . ?
C11 C12 C13 C14 2.4(3) . . . . ?
C11 C12 C13 C17 -177.5(2) . . . . ?
C12 C13 C14 C15 -1.6(3) . . . . ?
C17 C13 C14 C15 178.3(2) . . . . ?
C13 C14 C15 C10 -1.3(3) . . . . ?
C13 C14 C15 C18 177.5(2) . . . . ?
C11 C10 C15 C14 3.3(3) . . . . ?
Cr01 C10 C15 C14 -175.63(14) . . . . ?
C11 C10 C15 C18 -175.47(18) . . . . ?
Cr01 C10 C15 C18 5.6(3) . . . . ?
C23 C19 C20 C21 2.5(3) . . . . ?
Cr01 C19 C20 C21 65.01(16) . . . . ?
C23 C19 C20 Cr01 -62.53(16) . . . . ?
C19 C20 C21 C22 -2.3(3) . . . . ?
Cr01 C20 C21 C22 62.65(16) . . . . ?
C19 C20 C21 Cr01 -64.96(16) . . . . ?
C20 C21 C22 C23 1.2(3) . . . . ?
Cr01 C21 C22 C23 64.58(16) . . . . ?
C20 C21 C22 Cr01 -63.40(16) . . . . ?
C21 C22 C23 C19 0.4(3) . . . . ?
Cr01 C22 C23 C19 66.61(17) . . . . ?
C21 C22 C23 Cr01 -66.25(16) . . . . ?
C20 C19 C23 C22 -1.8(3) . . . . ?
Cr01 C19 C23 C22 -65.78(17) . . . . ?
C20 C19 C23 Cr01 64.03(16) . . . . ?
N2 C9 N1 C1 4.7(3) . . . . ?
C8 C9 N1 C1 -175.16(18) . . . . ?
N2 C9 N1 Cr01 -165.26(14) . . . . ?
C8 C9 N1 Cr01 14.9(3) . . . . ?
C2 C1 N1 C9 -45.1(3) . . . . ?
C2 C1 N1 Cr01 126.16(17) . . . . ?
N1 C9 N2 C4 -175.59(18) . . . . ?
C8 C9 N2 C4 4.3(3) . . . . ?
N1 C9 N2 C3 19.1(3) . . . . ?
C8 C9 N2 C3 -161.04(19) . . . . ?
C5 C4 N2 C9 -72.4(3) . . . . ?
C5 C4 N2 C3 94.0(2) . . . . ?
C2 C3 N2 C9 0.5(3) . . . . ?
C2 C3 N2 C4 -165.95(19) . . . . ?
C9 N1 Cr01 C10 -65.16(18) . . . . ?
C1 N1 Cr01 C10 124.99(15) . . . . ?
C9 N1 Cr01 C23 92.8(3) . . . . ?
C1 N1 Cr01 C23 -77.0(3) . . . . ?
C9 N1 Cr01 C22 162.23(17) . . . . ?
C1 N1 Cr01 C22 -7.6(2) . . . . ?
C9 N1 Cr01 C20 116.83(18) . . . . ?
C1 N1 Cr01 C20 -53.01(16) . . . . ?
C9 N1 Cr01 C19 86.98(19) . . . . ?
C1 N1 Cr01 C19 -82.86(17) . . . . ?
C9 N1 Cr01 C21 150.49(17) . . . . ?
C1 N1 Cr01 C21 -19.35(17) . . . . ?
C11 C10 Cr01 N1 -72.85(15) . . . . ?
C15 C10 Cr01 N1 106.03(16) . . . . ?
C11 C10 Cr01 C23 116.61(16) . . . . ?
C15 C10 Cr01 C23 -64.50(18) . . . . ?
C11 C10 Cr01 C22 80.97(17) . . . . ?
C15 C10 Cr01 C22 -100.15(17) . . . . ?
C11 C10 Cr01 C20 101.8(2) . . . . ?
C15 C10 Cr01 C20 -79.3(3) . . . . ?
C11 C10 Cr01 C19 139.49(15) . . . . ?
C15 C10 Cr01 C19 -41.6(2) . . . . ?
C11 C10 Cr01 C21 60.40(19) . . . . ?
C15 C10 Cr01 C21 -120.72(17) . . . . ?
C22 C23 Cr01 N1 106.5(2) . . . . ?
C19 C23 Cr01 N1 -8.9(3) . . . . ?
C22 C23 Cr01 C10 -95.39(15) . . . . ?
C19 C23 Cr01 C10 149.21(16) . . . . ?
C19 C23 Cr01 C22 -115.4(2) . . . . ?
C22 C23 Cr01 C20 78.21(15) . . . . ?
C19 C23 Cr01 C20 -37.19(14) . . . . ?
C22 C23 Cr01 C19 115.4(2) . . . . ?
C22 C23 Cr01 C21 37.13(13) . . . . ?
C19 C23 Cr01 C21 -78.27(16) . . . . ?
C21 C22 Cr01 N1 -19.7(2) . . . . ?
C23 C22 Cr01 N1 -135.21(16) . . . . ?
C21 C22 Cr01 C10 -152.23(16) . . . . ?
C23 C22 Cr01 C10 92.25(15) . . . . ?
C21 C22 Cr01 C23 115.5(2) . . . . ?
C21 C22 Cr01 C20 36.71(15) . . . . ?
C23 C22 Cr01 C20 -78.81(16) . . . . ?
C21 C22 Cr01 C19 77.60(16) . . . . ?
C23 C22 Cr01 C19 -37.92(15) . . . . ?
C23 C22 Cr01 C21 -115.5(2) . . . . ?
C19 C20 Cr01 N1 -129.88(14) . . . . ?
C21 C20 Cr01 N1 113.85(15) . . . . ?
C19 C20 Cr01 C10 55.4(3) . . . . ?
C21 C20 Cr01 C10 -60.9(3) . . . . ?
C19 C20 Cr01 C23 38.18(16) . . . . ?
C21 C20 Cr01 C23 -78.08(17) . . . . ?
C19 C20 Cr01 C22 79.73(17) . . . . ?
C21 C20 Cr01 C22 -36.54(15) . . . . ?
C21 C20 Cr01 C19 -116.3(2) . . . . ?
C19 C20 Cr01 C21 116.3(2) . . . . ?
C20 C19 Cr01 N1 60.39(16) . . . . ?
C23 C19 Cr01 N1 175.64(15) . . . . ?
C20 C19 Cr01 C10 -156.50(13) . . . . ?
C23 C19 Cr01 C10 -41.3(2) . . . . ?
C20 C19 Cr01 C23 -115.2(2) . . . . ?
C20 C19 Cr01 C22 -77.81(16) . . . . ?
C23 C19 Cr01 C22 37.44(15) . . . . ?
C23 C19 Cr01 C20 115.2(2) . . . . ?
C20 C19 Cr01 C21 -37.03(13) . . . . ?
C23 C19 Cr01 C21 78.22(17) . . . . ?
C22 C21 Cr01 N1 167.80(16) . . . . ?
C20 C21 Cr01 N1 -75.27(16) . . . . ?
C22 C21 Cr01 C10 37.5(2) . . . . ?
C20 C21 Cr01 C10 154.47(13) . . . . ?
C22 C21 Cr01 C23 -37.77(16) . . . . ?
C20 C21 Cr01 C23 79.17(17) . . . . ?
C20 C21 Cr01 C22 116.9(2) . . . . ?
C22 C21 Cr01 C20 -116.9(2) . . . . ?
C22 C21 Cr01 C19 -79.96(18) . . . . ?
C20 C21 Cr01 C19 36.97(14) . . . . ?
